data_4327999
loop_
_publ_author_name
'Jean-Pierre Costes'
'Carine Duhayon'
'Laure Vendier'
'Enrique Colacio'
'Antonio J. Mota \'Avila'
'Jose Su\'arez Varela'

_publ_contact_author
;
Jean-Pierre Costes
;
_publ_contact_author_address
;
Laboratoire de Chimie de Coordination
205 Route de Narbonne
31077 Toulouse Cedex 04
;
_publ_contact_author_email Jean-Pierre.Costes@lcc-toulouse.fr
_publ_section_title
;
 Experimental Evidence and DFT Studies of Next-Nearest-Neighbor Magnetic
 Interactions through Diamagnetic 3d and 4d Ions
;
_journal_name_full 'Inorganic Chemistry'
_journal_page_first 1011
_journal_page_last 1019
_journal_paper_doi 10.1021/ic202157q
_journal_volume 51
_journal_year 2012
_chemical_formula_sum 'C22 H26 Cu2 N8 Ni O4'
_chemical_formula_weight 652.30
_chemical_name_systematic
;
 ?
;
_space_group_IT_number 14
_symmetry_cell_setting monoclinic
_symmetry_space_group_name_Hall '-P 2yn'
_symmetry_space_group_name_H-M 'P 1 21/n 1'
_atom_sites_solution_hydrogens geom
_atom_sites_solution_primary direct
_atom_sites_solution_secondary difmap
_audit_creation_method SHELXL-97
_cell_angle_alpha 90.00
_cell_angle_beta 100.446(4)
_cell_angle_gamma 90.00
_cell_formula_units_Z 2
_cell_length_a 7.4181(18)
_cell_length_b 13.345(3)
_cell_length_c 13.526(3)
_cell_measurement_reflns_used 2528
_cell_measurement_temperature 293(2)
_cell_measurement_theta_max 27.423
_cell_measurement_theta_min 2.939
_cell_volume 1316.8(5)
_computing_cell_refinement 'SAINT+ v.6.22 (Bruker AXS,2001)'
_computing_data_collection 'SMART v.5.611(Bruker AXS,2000)'
_computing_data_reduction 'SAINT+ v.6.22 (Bruker AXS,2001)'
_computing_molecular_graphics 'Bruker SHELXTL'
_computing_publication_material 'WINGX v.1.64'(L.J.Farrugia, 1999)'
_computing_structure_refinement 'SHELXL-97 (Sheldrick, 1997)'
_computing_structure_solution 'WINGX v.1.64'(L.J.Farrugia, 1999)'
_diffrn_ambient_temperature 293(2)
_diffrn_detector_area_resol_mean 66.06
_diffrn_measured_fraction_theta_full 0.997
_diffrn_measured_fraction_theta_max 0.997
_diffrn_measurement_device_type 'Bruker SMART APEX CCD system'
_diffrn_measurement_method 'phi and omega scans'
_diffrn_radiation_monochromator graphite
_diffrn_radiation_source 'fine-focus sealed tube'
_diffrn_radiation_type MoK\a
_diffrn_radiation_wavelength 0.71073
_diffrn_reflns_av_R_equivalents 0.0333
_diffrn_reflns_av_sigmaI/netI 0.0391
_diffrn_reflns_limit_h_max 8
_diffrn_reflns_limit_h_min -8
_diffrn_reflns_limit_k_max 15
_diffrn_reflns_limit_k_min -15
_diffrn_reflns_limit_l_max 14
_diffrn_reflns_limit_l_min -16
_diffrn_reflns_number 6875
_diffrn_reflns_theta_full 24.99
_diffrn_reflns_theta_max 24.99
_diffrn_reflns_theta_min 2.16
_diffrn_standards_decay_% 1
_exptl_absorpt_coefficient_mu 2.352
_exptl_absorpt_correction_T_max 1.000000
_exptl_absorpt_correction_T_min 0.710592
_exptl_absorpt_correction_type empirical
_exptl_absorpt_process_details 'Bruker SADABS (Bruker, 1999)'
_exptl_crystal_colour green
_exptl_crystal_density_diffrn 1.645
_exptl_crystal_description prismatic
_exptl_crystal_F_000 664
_exptl_crystal_size_max 0.32
_exptl_crystal_size_mid 0.24
_exptl_crystal_size_min 0.17
_refine_diff_density_max 0.659
_refine_diff_density_min -0.268
_refine_diff_density_rms 0.076
_refine_ls_extinction_method none
_refine_ls_goodness_of_fit_ref 1.067
_refine_ls_hydrogen_treatment mixed
_refine_ls_matrix_type full
_refine_ls_number_parameters 177
_refine_ls_number_reflns 2312
_refine_ls_number_restraints 2
_refine_ls_restrained_S_all 1.067
_refine_ls_R_factor_all 0.0429
_refine_ls_R_factor_gt 0.0363
_refine_ls_shift/su_max 0.001
_refine_ls_shift/su_mean 0.000
_refine_ls_structure_factor_coef Fsqd
_refine_ls_weighting_details 'calc w=1/[\s^2^(Fo^2^)+(0.0505P)^2^+0.3345P] where P=(Fo^2^+2Fc^2^)/3'
_refine_ls_weighting_scheme calc
_refine_ls_wR_factor_gt 0.0901
_refine_ls_wR_factor_ref 0.0934
_reflns_number_gt 2018
_reflns_number_total 2312
_reflns_threshold_expression >2sigma(I)
_cod_data_source_file ic202157q_si_001_2.cif
_cod_data_source_block compound1
_cod_original_cell_volume 1316.8(6)
_cod_database_code 4327999

loop_
_symmetry_equiv_pos_as_xyz
'x, y, z'
'-x+1/2, y+1/2, -z+1/2'
'-x, -y, -z'
'x-1/2, -y-1/2, z-1/2'

loop_
_atom_site_label
_atom_site_type_symbol
_atom_site_fract_x
_atom_site_fract_y
_atom_site_fract_z
_atom_site_U_iso_or_equiv
_atom_site_adp_type
_atom_site_occupancy
_atom_site_symmetry_multiplicity
_atom_site_calc_flag
_atom_site_refinement_flags
Cu1 Cu 0.44567(5) 0.05740(3) 0.73792(3) 0.03149(16) Uani 1 1 d .
Ni1 Ni 0.0000 0.0000 1.0000 0.02852(18) Uani 1 2 d S
O1 O 0.4940(3) -0.06850(16) 0.67863(17) 0.0369(6) Uani 1 1 d .
N2 N 0.3899(4) 0.1931(2) 0.7915(2) 0.0379(7) Uani 1 1 d .
H2A H 0.3710 0.1875 0.8551 0.045 Uiso 1 1 calc R
H2B H 0.4846 0.2352 0.7909 0.045 Uiso 1 1 calc R
C5 C 0.3636(5) -0.2471(3) 0.4784(3) 0.0462(9) Uani 1 1 d .
H5 H 0.3864 -0.3140 0.4657 0.055 Uiso 1 1 calc R
O2 O -0.1414(4) -0.1378(2) 0.7181(2) 0.0587(8) Uani 1 1 d D
N1 N 0.2960(3) 0.1053(2) 0.61365(19) 0.0297(6) Uani 1 1 d .
N3 N 0.6579(4) 0.0376(2) 0.8474(2) 0.0435(7) Uani 1 1 d .
C4 C 0.2490(5) -0.1911(3) 0.4059(3) 0.0492(10) Uani 1 1 d .
H4 H 0.1971 -0.2197 0.3446 0.059 Uiso 1 1 calc R
C3 C 0.2142(5) -0.0940(3) 0.4260(3) 0.0425(9) Uani 1 1 d .
H3 H 0.1379 -0.0563 0.3778 0.051 Uiso 1 1 calc R
C6 C 0.4432(5) -0.2052(3) 0.5680(3) 0.0409(9) Uani 1 1 d .
H6 H 0.5209 -0.2441 0.6145 0.049 Uiso 1 1 calc R
C9 C 0.2231(5) 0.2319(3) 0.7257(2) 0.0385(8) Uani 1 1 d .
H9A H 0.2116 0.3035 0.7357 0.046 Uiso 1 1 calc R
H9B H 0.1149 0.1991 0.7412 0.046 Uiso 1 1 calc R
C2 C 0.2916(4) -0.0485(2) 0.5192(2) 0.0313(7) Uani 1 1 d .
C11 C -0.2131(5) 0.0253(3) 0.9074(3) 0.0342(8) Uani 1 1 d .
C8 C 0.2422(5) 0.2104(3) 0.6184(2) 0.0378(8) Uani 1 1 d .
H8A H 0.1266 0.2222 0.5734 0.045 Uiso 1 1 calc R
H8B H 0.3345 0.2536 0.5985 0.045 Uiso 1 1 calc R
C10 C 0.1323(5) -0.0021(2) 0.8942(2) 0.0335(8) Uani 1 1 d .
C1 C 0.4106(4) -0.1044(2) 0.5919(2) 0.0310(7) Uani 1 1 d .
N4 N 0.2102(4) -0.0016(2) 0.8290(2) 0.0470(8) Uani 1 1 d .
C7 C 0.2455(4) 0.0546(2) 0.5328(2) 0.0340(8) Uani 1 1 d .
H7 H 0.1734 0.0870 0.4788 0.041 Uiso 1 1 calc R
H21W H -0.250(4) -0.111(4) 0.712(4) 0.088(18) Uiso 1 1 d D
H22W H -0.066(5) -0.092(3) 0.750(3) 0.081(17) Uiso 1 1 d D

loop_
_atom_site_aniso_label
_atom_site_aniso_U_11
_atom_site_aniso_U_22
_atom_site_aniso_U_33
_atom_site_aniso_U_23
_atom_site_aniso_U_13
_atom_site_aniso_U_12
Cu1 0.0314(3) 0.0322(3) 0.0293(2) -0.00069(16) 0.00120(17) 0.00349(17)
Ni1 0.0264(3) 0.0336(4) 0.0251(3) 0.0019(2) 0.0032(2) -0.0001(2)
O1 0.0455(15) 0.0325(13) 0.0322(13) -0.0004(10) 0.0052(11) 0.0090(11)
N2 0.0430(17) 0.0355(16) 0.0353(16) -0.0049(13) 0.0078(13) -0.0029(13)
C5 0.053(2) 0.033(2) 0.058(2) -0.0079(18) 0.024(2) -0.0039(17)
O2 0.056(2) 0.0520(18) 0.0619(19) -0.0102(15) -0.0050(15) 0.0181(16)
N1 0.0328(15) 0.0295(15) 0.0275(14) 0.0032(12) 0.0070(11) 0.0060(12)
N3 0.0427(19) 0.0472(19) 0.0376(17) -0.0026(14) -0.0010(15) 0.0057(15)
C4 0.044(2) 0.052(2) 0.051(2) -0.0197(19) 0.0089(18) -0.0098(19)
C3 0.038(2) 0.050(2) 0.038(2) -0.0051(17) 0.0039(16) 0.0028(17)
C6 0.052(2) 0.0320(19) 0.043(2) 0.0054(16) 0.0189(17) 0.0056(17)
C9 0.040(2) 0.0352(19) 0.0407(19) -0.0012(15) 0.0097(16) 0.0078(16)
C2 0.0305(18) 0.0323(18) 0.0323(17) 0.0002(14) 0.0093(14) 0.0000(14)
C11 0.037(2) 0.0353(19) 0.0296(18) 0.0005(15) 0.0058(15) 0.0015(15)
C8 0.043(2) 0.0312(18) 0.0397(19) 0.0043(15) 0.0098(16) 0.0098(16)
C10 0.0333(19) 0.0342(19) 0.0317(17) -0.0004(14) 0.0027(15) -0.0043(15)
C1 0.0328(18) 0.0327(18) 0.0306(17) 0.0013(14) 0.0144(14) -0.0030(15)
N4 0.054(2) 0.0482(19) 0.0435(18) -0.0002(15) 0.0205(16) -0.0043(15)
C7 0.0320(18) 0.041(2) 0.0296(18) 0.0089(15) 0.0075(14) 0.0077(15)

loop_
_atom_type_symbol
_atom_type_description
_atom_type_scat_dispersion_real
_atom_type_scat_dispersion_imag
_atom_type_scat_source
C C 0.0033 0.0016 'International Tables Vol C Tables 4.2.6.8 and 6.1.1.4'
H H 0.0000 0.0000 'International Tables Vol C Tables 4.2.6.8 and 6.1.1.4'
N N 0.0061 0.0033 'International Tables Vol C Tables 4.2.6.8 and 6.1.1.4'
O O 0.0106 0.0060 'International Tables Vol C Tables 4.2.6.8 and 6.1.1.4'
Ni Ni 0.3393 1.1124 'International Tables Vol C Tables 4.2.6.8 and 6.1.1.4'
Cu Cu 0.3201 1.2651 'International Tables Vol C Tables 4.2.6.8 and 6.1.1.4'

loop_
_geom_angle_atom_site_label_1
_geom_angle_atom_site_label_2
_geom_angle_atom_site_label_3
_geom_angle
_geom_angle_site_symmetry_1
_geom_angle_site_symmetry_3
O1 Cu1 N1 92.71(10) . .
O1 Cu1 N3 90.68(11) . .
N1 Cu1 N3 160.76(12) . .
O1 Cu1 N2 176.43(10) . .
N1 Cu1 N2 83.88(11) . .
N3 Cu1 N2 92.21(12) . .
O1 Cu1 N4 97.64(10) . .
N1 Cu1 N4 101.15(11) . .
N3 Cu1 N4 97.15(12) . .
N2 Cu1 N4 84.08(11) . .
C11 Ni1 C11 180.000(1) . 3_557
C11 Ni1 C10 90.71(14) . 3_557
C11 Ni1 C10 89.29(14) 3_557 3_557
C11 Ni1 C10 89.29(14) . .
C11 Ni1 C10 90.71(14) 3_557 .
C10 Ni1 C10 180.000(1) 3_557 .
C1 O1 Cu1 126.7(2) . .
C9 N2 Cu1 107.5(2) . .
C6 C5 C4 121.0(3) . .
C7 N1 C8 120.2(3) . .
C7 N1 Cu1 126.5(2) . .
C8 N1 Cu1 113.3(2) . .
C11 N3 Cu1 176.5(3) 1_655 .
C3 C4 C5 119.0(3) . .
C4 C3 C2 121.6(4) . .
C5 C6 C1 121.8(3) . .
N2 C9 C8 107.3(3) . .
C1 C2 C3 119.5(3) . .
C1 C2 C7 123.4(3) . .
C3 C2 C7 117.0(3) . .
N3 C11 Ni1 176.7(3) 1_455 .
N1 C8 C9 107.4(3) . .
N4 C10 Ni1 178.5(3) . .
O1 C1 C2 124.3(3) . .
O1 C1 C6 118.6(3) . .
C2 C1 C6 117.1(3) . .
C10 N4 Cu1 154.4(3) . .
N1 C7 C2 125.1(3) . .

loop_
_geom_bond_atom_site_label_1
_geom_bond_atom_site_label_2
_geom_bond_distance
_geom_bond_site_symmetry_2
Cu1 O1 1.923(2) .
Cu1 N1 1.947(3) .
Cu1 N3 1.974(3) .
Cu1 N2 2.021(3) .
Cu1 N4 2.443(3) .
Ni1 C11 1.861(4) .
Ni1 C11 1.861(4) 3_557
Ni1 C10 1.876(3) 3_557
Ni1 C10 1.876(3) .
O1 C1 1.314(4) .
N2 C9 1.480(4) .
C5 C6 1.367(5) .
C5 C4 1.394(5) .
N1 C7 1.283(4) .
N1 C8 1.462(4) .
N3 C11 1.148(5) 1_655
C4 C3 1.358(5) .
C3 C2 1.423(5) .
C6 C1 1.415(5) .
C9 C8 1.512(5) .
C2 C1 1.409(5) .
C2 C7 1.437(5) .
C11 N3 1.148(5) 1_455
C10 N4 1.139(4) .
